data_7026109
loop_
_publ_author_name
'Durran, Sean E.'
'Elsegood, Mark R. J.'
'Hammond, Shelly R.'
'Smith, Martin B.'

_publ_section_title
;
 Flexible kappa4-PNN'O-tetradentate ligands: synthesis, complexation and
 structural studies.
;
_journal_issue 30
_journal_name_full 'Dalton transactions (Cambridge, England : 2003)'
_journal_page_first 7136
_journal_page_last 7146
_journal_paper_doi 10.1039/c0dt00200c
_journal_volume 39
_journal_year 2010
_chemical_formula_moiety 'C27 H21 N2 O2 P Pd, 0.5(C1 H1 Cl3), 0.5(C4 H10 O)'
_chemical_formula_sum 'C29.5 H26.5 Cl1.5 N2 O2.5 P Pd'
_chemical_formula_weight 639.57
_chemical_name_systematic
;
?
;
_space_group_IT_number 14
_symmetry_cell_setting monoclinic
_symmetry_space_group_name_Hall '-P 2yn'
_symmetry_space_group_name_H-M 'P 1 21/n 1'
_atom_sites_solution_hydrogens geom
_atom_sites_solution_primary direct
_atom_sites_solution_secondary difmap
_audit_creation_method SHELXL-97
_cell_angle_alpha 90.00
_cell_angle_beta 110.6250(13)
_cell_angle_gamma 90.00
_cell_formula_units_Z 8
_cell_length_a 14.2900(9)
_cell_length_b 24.1029(16)
_cell_length_c 17.0697(11)
_cell_measurement_reflns_used 5711
_cell_measurement_temperature 150(2)
_cell_measurement_theta_max 28.45
_cell_measurement_theta_min 2.28
_cell_volume 5502.5(6)
_computing_cell_refinement 'Bruker SAINT'
_computing_data_collection 'Bruker SMART'
_computing_data_reduction 'Bruker SAINT'
_computing_molecular_graphics 'Bruker SHELXTL'
_computing_publication_material 'Bruker SHELXTL and local programs'
_computing_structure_refinement 'SHELXL-97 (Sheldrick, 2008)'
_computing_structure_solution 'SHELXS-97 (Sheldrick, 2008)'
_diffrn_ambient_temperature 150(2)
_diffrn_measured_fraction_theta_full 1.000
_diffrn_measured_fraction_theta_max 1.000
_diffrn_measurement_device_type 'Bruker SMART 1000 CCD diffractometer'
_diffrn_measurement_method '\w rotation with narrow frames'
_diffrn_radiation_monochromator graphite
_diffrn_radiation_source 'sealed tube'
_diffrn_radiation_type MoK\a
_diffrn_radiation_wavelength 0.71073
_diffrn_reflns_av_R_equivalents 0.0860
_diffrn_reflns_av_sigmaI/netI 0.0965
_diffrn_reflns_limit_h_max 16
_diffrn_reflns_limit_h_min -16
_diffrn_reflns_limit_k_max 28
_diffrn_reflns_limit_k_min -28
_diffrn_reflns_limit_l_max 20
_diffrn_reflns_limit_l_min -20
_diffrn_reflns_number 39875
_diffrn_reflns_theta_full 25.00
_diffrn_reflns_theta_max 25.00
_diffrn_reflns_theta_min 1.60
_diffrn_standards_decay_% 0
_diffrn_standards_number 0
_exptl_absorpt_coefficient_mu 0.911
_exptl_absorpt_correction_T_max 0.956
_exptl_absorpt_correction_T_min 0.868
_exptl_absorpt_correction_type multi-scan
_exptl_absorpt_process_details 'SADABS v2.03, Sheldrick, G.M., (2001)'
_exptl_crystal_colour orange
_exptl_crystal_density_diffrn 1.544
_exptl_crystal_density_method 'not measured'
_exptl_crystal_description block
_exptl_crystal_F_000 2592
_exptl_crystal_size_max 0.16
_exptl_crystal_size_mid 0.08
_exptl_crystal_size_min 0.05
_refine_diff_density_max 0.969
_refine_diff_density_min -1.281
_refine_diff_density_rms 0.147
_refine_ls_extinction_coef 0.0045(3)
_refine_ls_extinction_expression Fc^*^=kFc[1+0.001xFc^2^\l^3^/sin(2\q)]^-1/4^
_refine_ls_extinction_method SHELXL
_refine_ls_goodness_of_fit_ref 0.940
_refine_ls_hydrogen_treatment constr
_refine_ls_matrix_type full
_refine_ls_number_parameters 632
_refine_ls_number_reflns 9684
_refine_ls_number_restraints 0
_refine_ls_restrained_S_all 0.940
_refine_ls_R_factor_all 0.0973
_refine_ls_R_factor_gt 0.0626
_refine_ls_shift/su_max 0.001
_refine_ls_shift/su_mean 0.000
_refine_ls_structure_factor_coef Fsqd
_refine_ls_weighting_details 'calc w=1/[\s^2^(Fo^2^)+(0.0944P)^2^+0.0000P] where P=(Fo^2^+2Fc^2^)/3'
_refine_ls_weighting_scheme calc
_refine_ls_wR_factor_gt 0.1484
_refine_ls_wR_factor_ref 0.1643
_reflns_number_gt 5908
_reflns_number_total 9684
_reflns_threshold_expression I>2\s(I)
_cod_data_source_file c0dt00200c.txt
_cod_data_source_block 11b
_cod_original_sg_symbol_H-M P2(1)/n
_cod_original_formula_sum 'C29.50 H26.50 Cl1.50 N2 O2.50 P Pd'
_cod_database_code 7026109

loop_
_symmetry_equiv_pos_as_xyz
'x, y, z'
'-x+1/2, y+1/2, -z+1/2'
'-x, -y, -z'
'x-1/2, -y-1/2, z-1/2'

loop_
_atom_site_label
_atom_site_type_symbol
_atom_site_fract_x
_atom_site_fract_y
_atom_site_fract_z
_atom_site_U_iso_or_equiv
_atom_site_adp_type
_atom_site_occupancy
_atom_site_symmetry_multiplicity
_atom_site_calc_flag
_atom_site_refinement_flags
Pd1 Pd 0.05160(4) 0.32204(2) 0.39798(3) 0.02756(17) Uani 1 1 d .
P1 P 0.17144(13) 0.25656(7) 0.43359(11) 0.0295(4) Uani 1 1 d .
N1 N 0.1044(4) 0.3608(2) 0.3199(3) 0.0302(13) Uani 1 1 d .
N2 N -0.0577(4) 0.3756(2) 0.3569(3) 0.0285(13) Uani 1 1 d .
O2 O -0.0218(3) 0.29767(18) 0.4725(3) 0.0336(11) Uani 1 1 d .
C1 C 0.2731(5) 0.2742(3) 0.3978(4) 0.0283(15) Uani 1 1 d .
C2 C 0.3597(5) 0.2415(3) 0.4266(5) 0.0392(18) Uani 1 1 d .
H2 H 0.3619 0.2106 0.4617 0.047 Uiso 1 1 calc R
C3 C 0.4415(6) 0.2533(3) 0.4052(5) 0.046(2) Uani 1 1 d .
H3 H 0.4986 0.2299 0.4238 0.055 Uiso 1 1 calc R
C4 C 0.4412(5) 0.2999(3) 0.3559(5) 0.045(2) Uani 1 1 d .
H4 H 0.4985 0.3092 0.3425 0.055 Uiso 1 1 calc R
C5 C 0.3571(5) 0.3316(3) 0.3275(4) 0.0361(17) Uani 1 1 d .
H5 H 0.3561 0.3627 0.2931 0.043 Uiso 1 1 calc R
C6 C 0.2720(5) 0.3201(3) 0.3472(4) 0.0279(15) Uani 1 1 d .
C7 C 0.1890(5) 0.3575(3) 0.3091(4) 0.0329(16) Uani 1 1 d .
H7 H 0.1984 0.3834 0.2706 0.039 Uiso 1 1 calc R
C8 C 0.0319(5) 0.4040(3) 0.2701(4) 0.0351(17) Uani 1 1 d .
H8A H 0.0063 0.3927 0.2105 0.042 Uiso 1 1 calc R
H8B H 0.0680 0.4396 0.2741 0.042 Uiso 1 1 calc R
C9 C -0.0561(5) 0.4131(3) 0.2987(4) 0.0314(16) Uani 1 1 d .
O1 O -0.1154(4) 0.45188(19) 0.2679(3) 0.0439(13) Uani 1 1 d .
C10 C -0.1307(5) 0.3703(3) 0.3947(4) 0.0305(16) Uani 1 1 d .
C11 C -0.2213(5) 0.3993(3) 0.3759(4) 0.0369(17) Uani 1 1 d .
H11 H -0.2409 0.4253 0.3313 0.044 Uiso 1 1 calc R
C12 C -0.2827(5) 0.3897(3) 0.4230(5) 0.0389(18) Uani 1 1 d .
H12 H -0.3442 0.4091 0.4104 0.047 Uiso 1 1 calc R
C13 C -0.2527(5) 0.3518(3) 0.4883(5) 0.0385(18) Uani 1 1 d .
H13 H -0.2941 0.3453 0.5204 0.046 Uiso 1 1 calc R
C14 C -0.1630(5) 0.3233(3) 0.5074(4) 0.0337(16) Uani 1 1 d .
H14 H -0.1420 0.2990 0.5542 0.040 Uiso 1 1 calc R
C15 C -0.1037(5) 0.3298(3) 0.4589(4) 0.0301(16) Uani 1 1 d .
C16 C 0.2342(5) 0.2454(3) 0.5450(4) 0.0304(16) Uani 1 1 d .
C17 C 0.2548(5) 0.1925(3) 0.5795(5) 0.0354(17) Uani 1 1 d .
H17 H 0.2363 0.1605 0.5449 0.042 Uiso 1 1 calc R
C18 C 0.3035(5) 0.1873(3) 0.6668(5) 0.0401(19) Uani 1 1 d .
H18 H 0.3171 0.1515 0.6914 0.048 Uiso 1 1 calc R
C19 C 0.3310(5) 0.2330(3) 0.7158(5) 0.0405(18) Uani 1 1 d .
H19 H 0.3635 0.2287 0.7745 0.049 Uiso 1 1 calc R
C20 C 0.3126(6) 0.2853(3) 0.6823(5) 0.049(2) Uani 1 1 d .
H20 H 0.3339 0.3171 0.7170 0.059 Uiso 1 1 calc R
C21 C 0.2617(6) 0.2912(3) 0.5953(5) 0.0431(19) Uani 1 1 d .
H21 H 0.2464 0.3272 0.5716 0.052 Uiso 1 1 calc R
C22 C 0.1192(5) 0.1895(3) 0.3897(4) 0.0284(15) Uani 1 1 d .
C23 C 0.0235(5) 0.1777(3) 0.3900(5) 0.0388(18) Uani 1 1 d .
H23 H -0.0108 0.2044 0.4108 0.047 Uiso 1 1 calc R
C24 C -0.0215(6) 0.1272(3) 0.3602(5) 0.050(2) Uani 1 1 d .
H24 H -0.0846 0.1180 0.3635 0.060 Uiso 1 1 calc R
C25 C 0.0276(6) 0.0901(3) 0.3252(5) 0.048(2) Uani 1 1 d .
H25 H -0.0049 0.0566 0.3013 0.058 Uiso 1 1 calc R
C26 C 0.1216(6) 0.1008(3) 0.3245(5) 0.047(2) Uani 1 1 d .
H26 H 0.1549 0.0742 0.3026 0.056 Uiso 1 1 calc R
C27 C 0.1681(5) 0.1513(3) 0.3565(4) 0.0384(18) Uani 1 1 d .
H27 H 0.2327 0.1594 0.3555 0.046 Uiso 1 1 calc R
Pd2 Pd 0.17722(4) 0.45350(2) 0.06612(3) 0.03010(18) Uani 1 1 d .
P2 P 0.23187(13) 0.36861(7) 0.05020(11) 0.0298(4) Uani 1 1 d .
N3 N 0.1291(4) 0.4733(2) -0.0534(4) 0.0366(14) Uani 1 1 d .
N4 N 0.1318(4) 0.5284(2) 0.0798(4) 0.0356(14) Uani 1 1 d .
O3 O 0.2212(4) 0.45205(18) 0.1909(3) 0.0403(12) Uani 1 1 d .
C28 C 0.1898(5) 0.3484(3) -0.0590(4) 0.0316(16) Uani 1 1 d .
C29 C 0.1981(5) 0.2932(3) -0.0791(5) 0.0377(18) Uani 1 1 d .
H29 H 0.2234 0.2672 -0.0348 0.045 Uiso 1 1 calc R
C30 C 0.1711(6) 0.2743(3) -0.1609(5) 0.047(2) Uani 1 1 d .
H30 H 0.1783 0.2363 -0.1721 0.056 Uiso 1 1 calc R
C31 C 0.1335(6) 0.3119(4) -0.2259(5) 0.056(2) Uani 1 1 d .
H31 H 0.1156 0.2999 -0.2823 0.067 Uiso 1 1 calc R
C32 C 0.1222(6) 0.3668(3) -0.2086(5) 0.0444(19) Uani 1 1 d .
H32 H 0.0951 0.3920 -0.2537 0.053 Uiso 1 1 calc R
C33 C 0.1495(5) 0.3867(3) -0.1257(4) 0.0362(17) Uani 1 1 d .
C34 C 0.1258(5) 0.4455(3) -0.1187(5) 0.0396(18) Uani 1 1 d .
H34 H 0.1051 0.4659 -0.1696 0.048 Uiso 1 1 calc R
C35 C 0.0958(5) 0.5320(3) -0.0671(5) 0.0403(19) Uani 1 1 d .
H35A H 0.0249 0.5329 -0.1046 0.048 Uiso 1 1 calc R
H35B H 0.1355 0.5515 -0.0959 0.048 Uiso 1 1 calc R
C36 C 0.1060(5) 0.5628(3) 0.0126(5) 0.0400(19) Uani 1 1 d .
O4 O 0.0914(4) 0.6130(2) 0.0105(4) 0.0545(16) Uani 1 1 d .
C37 C 0.1465(5) 0.5426(3) 0.1636(5) 0.0364(17) Uani 1 1 d .
C38 C 0.1190(5) 0.5915(3) 0.1934(5) 0.0416(19) Uani 1 1 d .
H38 H 0.0861 0.6201 0.1555 0.050 Uiso 1 1 calc R
C39 C 0.1398(6) 0.5980(4) 0.2785(6) 0.054(2) Uani 1 1 d .
H39 H 0.1189 0.6307 0.2986 0.065 Uiso 1 1 calc R
C40 C 0.1908(7) 0.5574(3) 0.3343(6) 0.053(2) Uani 1 1 d .
H40 H 0.2053 0.5628 0.3926 0.063 Uiso 1 1 calc R
C41 C 0.2209(6) 0.5091(3) 0.3066(5) 0.052(2) Uani 1 1 d .
H41 H 0.2569 0.4816 0.3455 0.063 Uiso 1 1 calc R
C42 C 0.1977(5) 0.5008(3) 0.2200(5) 0.0339(17) Uani 1 1 d .
C43 C 0.3657(5) 0.3635(3) 0.0925(4) 0.0304(16) Uani 1 1 d .
C44 C 0.4220(5) 0.3233(3) 0.0685(5) 0.0374(17) Uani 1 1 d .
H44 H 0.3894 0.3005 0.0213 0.045 Uiso 1 1 calc R
C45 C 0.5231(5) 0.3159(3) 0.1114(5) 0.044(2) Uani 1 1 d .
H45 H 0.5590 0.2879 0.0948 0.053 Uiso 1 1 calc R
C46 C 0.5713(6) 0.3498(3) 0.1788(5) 0.045(2) Uani 1 1 d .
H46 H 0.6408 0.3451 0.2086 0.054 Uiso 1 1 calc R
C47 C 0.5185(5) 0.3909(3) 0.2036(4) 0.0403(18) Uani 1 1 d .
H47 H 0.5519 0.4141 0.2501 0.048 Uiso 1 1 calc R
C48 C 0.4161(5) 0.3975(3) 0.1595(4) 0.0357(17) Uani 1 1 d .
H48 H 0.3806 0.4259 0.1758 0.043 Uiso 1 1 calc R
C49 C 0.1883(5) 0.3138(3) 0.1012(4) 0.0282(15) Uani 1 1 d .
C50 C 0.2463(5) 0.2687(3) 0.1438(4) 0.0365(17) Uani 1 1 d .
H50 H 0.3147 0.2662 0.1494 0.044 Uiso 1 1 calc R
C51 C 0.2042(6) 0.2280(3) 0.1774(4) 0.0379(18) Uani 1 1 d .
H51 H 0.2441 0.1977 0.2058 0.045 Uiso 1 1 calc R
C52 C 0.1063(6) 0.2305(3) 0.1707(4) 0.0421(19) Uani 1 1 d .
H52 H 0.0786 0.2018 0.1941 0.051 Uiso 1 1 calc R
C53 C 0.0470(5) 0.2747(3) 0.1299(4) 0.0383(18) Uani 1 1 d .
H53 H -0.0210 0.2767 0.1255 0.046 Uiso 1 1 calc R
C54 C 0.0882(5) 0.3159(3) 0.0957(4) 0.0355(17) Uani 1 1 d .
H54 H 0.0477 0.3462 0.0678 0.043 Uiso 1 1 calc R
C55 C 0.1465(7) 0.4650(4) 0.5848(5) 0.059(2) Uani 1 1 d .
H55 H 0.1301 0.5038 0.5967 0.070 Uiso 1 1 calc R
Cl1 Cl 0.1723(3) 0.46545(14) 0.49291(18) 0.1041(11) Uani 1 1 d .
Cl2 Cl 0.0448(2) 0.42307(13) 0.57453(15) 0.0860(9) Uani 1 1 d .
Cl3 Cl 0.2536(2) 0.44240(11) 0.66921(17) 0.0774(8) Uani 1 1 d .

loop_
_atom_site_aniso_label
_atom_site_aniso_U_11
_atom_site_aniso_U_22
_atom_site_aniso_U_33
_atom_site_aniso_U_23
_atom_site_aniso_U_13
_atom_site_aniso_U_12
Pd1 0.0289(3) 0.0243(3) 0.0282(3) 0.0042(2) 0.0085(2) 0.0015(2)
P1 0.0308(10) 0.0245(9) 0.0326(10) 0.0056(8) 0.0105(8) 0.0024(7)
N1 0.027(3) 0.030(3) 0.022(3) 0.003(2) -0.006(2) 0.001(2)
N2 0.032(3) 0.029(3) 0.024(3) 0.003(2) 0.009(3) -0.007(2)
O2 0.038(3) 0.029(3) 0.030(3) 0.006(2) 0.008(2) 0.005(2)
C1 0.026(4) 0.028(4) 0.030(4) 0.002(3) 0.010(3) 0.007(3)
C2 0.043(4) 0.035(4) 0.042(4) 0.008(3) 0.018(4) 0.008(3)
C3 0.039(4) 0.045(5) 0.057(5) 0.022(4) 0.021(4) 0.021(4)
C4 0.032(4) 0.051(5) 0.065(6) 0.005(4) 0.031(4) 0.008(4)
C5 0.045(5) 0.029(4) 0.038(4) 0.008(3) 0.019(4) 0.001(3)
C6 0.030(4) 0.029(4) 0.027(4) 0.001(3) 0.012(3) 0.002(3)
C7 0.038(4) 0.026(4) 0.040(4) 0.005(3) 0.021(3) 0.001(3)
C8 0.041(4) 0.029(4) 0.034(4) 0.008(3) 0.011(3) 0.005(3)
C9 0.032(4) 0.031(4) 0.027(4) -0.004(3) 0.005(3) 0.000(3)
O1 0.049(3) 0.033(3) 0.045(3) 0.015(2) 0.010(3) 0.018(2)
C10 0.030(4) 0.022(4) 0.032(4) -0.005(3) 0.002(3) -0.007(3)
C11 0.038(4) 0.029(4) 0.039(4) 0.001(3) 0.007(3) 0.002(3)
C12 0.037(4) 0.035(4) 0.047(5) -0.007(4) 0.017(4) 0.000(3)
C13 0.042(4) 0.031(4) 0.053(5) -0.011(4) 0.030(4) -0.012(3)
C14 0.033(4) 0.031(4) 0.039(4) -0.001(3) 0.014(3) 0.005(3)
C15 0.036(4) 0.019(3) 0.036(4) -0.004(3) 0.014(3) -0.002(3)
C16 0.030(4) 0.026(4) 0.039(4) 0.006(3) 0.018(3) 0.006(3)
C17 0.024(4) 0.037(4) 0.043(4) 0.009(3) 0.009(3) 0.002(3)
C18 0.033(4) 0.044(5) 0.042(4) 0.018(4) 0.011(4) 0.011(3)
C19 0.040(4) 0.053(5) 0.028(4) 0.008(4) 0.011(3) 0.010(4)
C20 0.055(5) 0.050(5) 0.036(5) -0.003(4) 0.009(4) 0.010(4)
C21 0.056(5) 0.035(4) 0.035(4) 0.011(3) 0.011(4) 0.015(4)
C22 0.029(4) 0.025(4) 0.030(4) 0.002(3) 0.008(3) 0.005(3)
C23 0.034(4) 0.036(4) 0.045(5) 0.000(4) 0.013(4) -0.002(3)
C24 0.033(4) 0.043(5) 0.072(6) 0.008(4) 0.018(4) -0.002(4)
C25 0.051(5) 0.032(4) 0.054(5) -0.012(4) 0.009(4) -0.003(4)
C26 0.054(5) 0.038(5) 0.045(5) -0.003(4) 0.012(4) 0.001(4)
C27 0.035(4) 0.039(4) 0.043(4) 0.005(4) 0.016(4) 0.001(3)
Pd2 0.0345(3) 0.0255(3) 0.0330(3) 0.0068(2) 0.0153(2) 0.0036(2)
P2 0.0300(10) 0.0298(10) 0.0308(10) 0.0034(8) 0.0123(8) 0.0022(8)
N3 0.033(3) 0.028(3) 0.048(4) 0.004(3) 0.014(3) 0.003(3)
N4 0.038(3) 0.027(3) 0.047(4) 0.005(3) 0.022(3) -0.005(3)
O3 0.050(3) 0.025(3) 0.046(3) 0.003(2) 0.018(3) 0.003(2)
C28 0.028(4) 0.035(4) 0.032(4) -0.003(3) 0.010(3) -0.002(3)
C29 0.035(4) 0.043(5) 0.038(4) -0.004(4) 0.017(3) 0.003(3)
C30 0.047(5) 0.044(5) 0.054(5) -0.017(4) 0.023(4) -0.001(4)
C31 0.048(5) 0.077(7) 0.038(5) 0.000(5) 0.012(4) -0.002(5)
C32 0.046(5) 0.056(5) 0.032(4) -0.001(4) 0.015(4) -0.002(4)
C33 0.036(4) 0.044(4) 0.030(4) -0.002(3) 0.013(3) -0.004(3)
C34 0.029(4) 0.046(5) 0.042(5) 0.014(4) 0.012(3) -0.001(3)
C35 0.031(4) 0.039(4) 0.048(5) 0.021(4) 0.010(4) -0.001(3)
C36 0.023(4) 0.038(5) 0.051(5) 0.004(4) 0.003(3) 0.000(3)
O4 0.050(3) 0.020(3) 0.075(4) 0.015(3) 0.000(3) 0.005(2)
C37 0.029(4) 0.034(4) 0.052(5) -0.008(4) 0.022(4) -0.009(3)
C38 0.040(4) 0.023(4) 0.075(6) -0.004(4) 0.038(4) -0.005(3)
C39 0.056(5) 0.044(5) 0.074(6) -0.023(5) 0.036(5) -0.014(4)
C40 0.075(6) 0.036(5) 0.067(6) -0.010(4) 0.051(5) -0.017(4)
C41 0.066(6) 0.047(5) 0.054(5) -0.013(4) 0.032(5) -0.014(4)
C42 0.043(4) 0.019(4) 0.047(4) -0.001(3) 0.026(4) -0.001(3)
C43 0.040(4) 0.027(4) 0.026(4) 0.006(3) 0.014(3) 0.005(3)
C44 0.036(4) 0.045(5) 0.033(4) -0.001(3) 0.014(3) -0.006(3)
C45 0.031(4) 0.049(5) 0.056(5) -0.002(4) 0.020(4) 0.010(4)
C46 0.031(4) 0.054(5) 0.048(5) 0.009(4) 0.010(4) 0.006(4)
C47 0.038(4) 0.050(5) 0.030(4) -0.003(3) 0.008(3) -0.003(4)
C48 0.035(4) 0.036(4) 0.040(4) 0.006(3) 0.018(3) 0.005(3)
C49 0.036(4) 0.025(4) 0.027(4) 0.000(3) 0.016(3) 0.000(3)
C50 0.035(4) 0.033(4) 0.041(4) 0.005(3) 0.013(3) 0.008(3)
C51 0.051(5) 0.025(4) 0.039(4) 0.006(3) 0.017(4) 0.007(3)
C52 0.053(5) 0.043(5) 0.034(4) 0.004(4) 0.019(4) -0.005(4)
C53 0.028(4) 0.046(5) 0.040(4) 0.006(4) 0.010(3) -0.004(3)
C54 0.033(4) 0.035(4) 0.035(4) 0.010(3) 0.008(3) 0.002(3)
C55 0.086(7) 0.040(5) 0.055(6) -0.003(4) 0.032(5) -0.006(5)
Cl1 0.145(3) 0.108(2) 0.0718(19) -0.0101(17) 0.0540(19) -0.048(2)
Cl2 0.090(2) 0.104(2) 0.0537(15) -0.0097(14) 0.0129(14) -0.0448(17)
Cl3 0.0739(17) 0.0644(16) 0.0815(18) 0.0027(13) 0.0119(14) 0.0063(13)

loop_
_atom_type_symbol
_atom_type_description
_atom_type_scat_dispersion_real
_atom_type_scat_dispersion_imag
_atom_type_scat_source
C C 0.0033 0.0016 'International Tables Vol C Tables 4.2.6.8 and 6.1.1.4'
H H 0.0000 0.0000 'International Tables Vol C Tables 4.2.6.8 and 6.1.1.4'
N N 0.0061 0.0033 'International Tables Vol C Tables 4.2.6.8 and 6.1.1.4'
O O 0.0106 0.0060 'International Tables Vol C Tables 4.2.6.8 and 6.1.1.4'
P P 0.1023 0.0942 'International Tables Vol C Tables 4.2.6.8 and 6.1.1.4'
Pd Pd -0.9988 1.0072 'International Tables Vol C Tables 4.2.6.8 and 6.1.1.4'
Cl Cl 0.1484 0.1585 'International Tables Vol C Tables 4.2.6.8 and 6.1.1.4'

loop_
_geom_angle_atom_site_label_1
_geom_angle_atom_site_label_2
_geom_angle_atom_site_label_3
_geom_angle
N2 Pd1 N1 83.8(2)
N2 Pd1 O2 83.7(2)
N1 Pd1 O2 167.2(2)
N2 Pd1 P1 174.70(16)
N1 Pd1 P1 94.50(16)
O2 Pd1 P1 98.18(13)
C1 P1 C16 103.2(3)
C1 P1 C22 109.2(3)
C16 P1 C22 106.2(3)
C1 P1 Pd1 111.6(2)
C16 P1 Pd1 115.8(2)
C22 P1 Pd1 110.3(2)
C7 N1 C8 117.2(6)
C7 N1 Pd1 131.7(5)
C8 N1 Pd1 110.9(4)
C9 N2 C10 127.2(6)
C9 N2 Pd1 119.2(4)
C10 N2 Pd1 113.6(4)
C15 O2 Pd1 109.8(4)
C6 C1 C2 118.4(6)
C6 C1 P1 123.8(5)
C2 C1 P1 117.6(5)
C3 C2 C1 121.4(7)
C2 C3 C4 120.2(7)
C5 C4 C3 118.6(7)
C4 C5 C6 122.5(7)
C5 C6 C1 118.9(6)
C5 C6 C7 114.4(6)
C1 C6 C7 126.7(6)
N1 C7 C6 129.5(6)
N1 C8 C9 113.7(6)
O1 C9 N2 128.8(7)
O1 C9 C8 119.4(6)
N2 C9 C8 111.8(6)
C11 C10 N2 128.2(6)
C11 C10 C15 119.9(7)
N2 C10 C15 111.9(6)
C12 C11 C10 120.0(7)
C13 C12 C11 119.4(7)
C12 C13 C14 120.8(7)
C15 C14 C13 120.8(7)
O2 C15 C14 120.4(6)
O2 C15 C10 120.7(6)
C14 C15 C10 118.9(6)
C21 C16 C17 120.1(7)
C21 C16 P1 117.8(5)
C17 C16 P1 122.1(5)
C16 C17 C18 118.7(7)
C19 C18 C17 120.5(7)
C18 C19 C20 121.2(7)
C19 C20 C21 118.9(7)
C16 C21 C20 120.5(7)
C27 C22 C23 119.9(6)
C27 C22 P1 124.1(5)
C23 C22 P1 116.0(5)
C24 C23 C22 120.4(7)
C23 C24 C25 118.8(7)
C26 C25 C24 121.7(7)
C25 C26 C27 119.4(8)
C22 C27 C26 119.7(7)
N4 Pd2 N3 83.7(2)
N4 Pd2 O3 83.2(2)
N3 Pd2 O3 166.7(2)
N4 Pd2 P2 178.85(17)
N3 Pd2 P2 96.07(18)
O3 Pd2 P2 96.97(14)
C43 P2 C49 104.8(3)
C43 P2 C28 108.4(3)
C49 P2 C28 104.7(3)
C43 P2 Pd2 112.4(2)
C49 P2 Pd2 114.5(2)
C28 P2 Pd2 111.5(2)
C34 N3 C35 116.6(6)
C34 N3 Pd2 131.6(5)
C35 N3 Pd2 111.8(5)
C36 N4 C37 127.4(6)
C36 N4 Pd2 117.7(5)
C37 N4 Pd2 114.0(4)
C42 O3 Pd2 110.4(4)
C29 C28 C33 118.0(6)
C29 C28 P2 119.1(5)
C33 C28 P2 122.9(5)
C28 C29 C30 123.1(7)
C31 C30 C29 118.8(8)
C32 C31 C30 119.9(8)
C31 C32 C33 122.0(8)
C32 C33 C28 118.2(7)
C32 C33 C34 114.7(7)
C28 C33 C34 126.9(6)
N3 C34 C33 129.3(7)
N3 C35 C36 113.7(6)
O4 C36 N4 128.3(8)
O4 C36 C35 119.8(7)
N4 C36 C35 111.8(6)
C38 C37 C42 120.1(7)
C38 C37 N4 127.9(7)
C42 C37 N4 112.0(6)
C39 C38 C37 119.6(8)
C40 C39 C38 120.7(8)
C39 C40 C41 120.8(8)
C40 C41 C42 119.4(8)
O3 C42 C37 120.2(6)
O3 C42 C41 120.4(7)
C37 C42 C41 119.3(7)
C48 C43 C44 117.5(6)
C48 C43 P2 117.6(5)
C44 C43 P2 124.5(5)
C45 C44 C43 122.1(7)
C46 C45 C44 119.2(7)
C45 C46 C47 120.5(7)
C46 C47 C48 119.4(7)
C43 C48 C47 121.2(7)
C54 C49 C50 117.7(6)
C54 C49 P2 117.2(5)
C50 C49 P2 125.0(5)
C51 C50 C49 120.1(7)
C52 C51 C50 121.4(7)
C51 C52 C53 120.1(7)
C54 C53 C52 119.2(7)
C53 C54 C49 121.5(6)
Cl2 C55 Cl1 110.6(5)
Cl2 C55 Cl3 110.8(5)
Cl1 C55 Cl3 109.8(5)

loop_
_geom_bond_atom_site_label_1
_geom_bond_atom_site_label_2
_geom_bond_distance
Pd1 N2 1.957(5)
Pd1 N1 1.982(6)
Pd1 O2 2.001(5)
Pd1 P1 2.2494(18)
P1 C1 1.813(7)
P1 C16 1.814(7)
P1 C22 1.826(7)
N1 C7 1.289(8)
N1 C8 1.503(8)
N2 C9 1.349(8)
N2 C10 1.413(8)
O2 C15 1.353(8)
C1 C6 1.401(9)
C1 C2 1.402(9)
C2 C3 1.371(10)
C3 C4 1.403(10)
C4 C5 1.361(9)
C5 C6 1.399(9)
C6 C7 1.448(9)
C8 C9 1.517(9)
C9 O1 1.246(7)
C10 C11 1.405(9)
C10 C15 1.414(9)
C11 C12 1.403(10)
C12 C13 1.387(10)
C13 C14 1.389(9)
C14 C15 1.386(9)
C16 C21 1.367(10)
C16 C17 1.393(9)
C17 C18 1.411(10)
C18 C19 1.355(10)
C19 C20 1.371(10)
C20 C21 1.411(10)
C22 C27 1.392(9)
C22 C23 1.398(9)
C23 C24 1.387(10)
C24 C25 1.393(11)
C25 C26 1.372(11)
C26 C27 1.403(10)
Pd2 N4 1.960(6)
Pd2 N3 1.968(6)
Pd2 O3 1.997(5)
Pd2 P2 2.2403(19)
P2 C43 1.794(7)
P2 C49 1.809(7)
P2 C28 1.812(7)
N3 C34 1.287(9)
N3 C35 1.484(9)
N4 C36 1.358(9)
N4 C37 1.412(9)
O3 C42 1.363(8)
C28 C29 1.388(9)
C28 C33 1.421(10)
C29 C30 1.388(10)
C30 C31 1.386(11)
C31 C32 1.377(11)
C32 C33 1.412(10)
C33 C34 1.473(10)
C35 C36 1.512(11)
C36 O4 1.226(8)
C37 C38 1.393(9)
C37 C42 1.407(10)
C38 C39 1.385(11)
C39 C40 1.380(12)
C40 C41 1.382(11)
C41 C42 1.410(10)
C43 C48 1.385(9)
C43 C44 1.410(9)
C44 C45 1.382(10)
C45 C46 1.380(11)
C46 C47 1.398(10)
C47 C48 1.399(9)
C49 C54 1.400(9)
C49 C50 1.406(9)
C50 C51 1.375(10)
C51 C52 1.365(10)
C52 C53 1.386(10)
C53 C54 1.385(9)
C55 Cl2 1.728(9)
C55 Cl1 1.733(9)
C55 Cl3 1.779(9)

loop_
_geom_torsion_atom_site_label_1
_geom_torsion_atom_site_label_2
_geom_torsion_atom_site_label_3
_geom_torsion_atom_site_label_4
_geom_torsion
N1 Pd1 P1 C1 12.2(3)
O2 Pd1 P1 C1 -165.8(3)
N1 Pd1 P1 C16 129.9(3)
O2 Pd1 P1 C16 -48.1(3)
N1 Pd1 P1 C22 -109.4(3)
O2 Pd1 P1 C22 72.5(3)
N2 Pd1 N1 C7 170.8(6)
O2 Pd1 N1 C7 156.8(8)
P1 Pd1 N1 C7 -14.3(6)
N2 Pd1 N1 C8 -4.5(4)
O2 Pd1 N1 C8 -18.5(11)
P1 Pd1 N1 C8 170.4(4)
N1 Pd1 N2 C9 0.4(5)
O2 Pd1 N2 C9 177.3(5)
N1 Pd1 N2 C10 -178.7(4)
O2 Pd1 N2 C10 -1.8(4)
N2 Pd1 O2 C15 -1.5(4)
N1 Pd1 O2 C15 12.4(11)
P1 Pd1 O2 C15 -176.5(4)
C16 P1 C1 C6 -130.9(6)
C22 P1 C1 C6 116.4(6)
Pd1 P1 C1 C6 -5.9(6)
C16 P1 C1 C2 45.3(6)
C22 P1 C1 C2 -67.4(6)
Pd1 P1 C1 C2 170.4(5)
C6 C1 C2 C3 -1.0(11)
P1 C1 C2 C3 -177.4(6)
C1 C2 C3 C4 2.2(12)
C2 C3 C4 C5 -2.4(12)
C3 C4 C5 C6 1.4(12)
C4 C5 C6 C1 -0.2(11)
C4 C5 C6 C7 -178.2(7)
C2 C1 C6 C5 -0.1(10)
P1 C1 C6 C5 176.1(5)
C2 C1 C6 C7 177.7(6)
P1 C1 C6 C7 -6.1(10)
C8 N1 C7 C6 -179.3(7)
Pd1 N1 C7 C6 5.7(11)
C5 C6 C7 N1 -173.9(7)
C1 C6 C7 N1 8.2(12)
C7 N1 C8 C9 -168.3(6)
Pd1 N1 C8 C9 7.7(7)
C10 N2 C9 O1 2.7(11)
Pd1 N2 C9 O1 -176.3(5)
C10 N2 C9 C8 -177.2(6)
Pd1 N2 C9 C8 3.8(7)
N1 C8 C9 O1 172.6(6)
N1 C8 C9 N2 -7.5(8)
C9 N2 C10 C11 5.7(11)
Pd1 N2 C10 C11 -175.3(5)
C9 N2 C10 C15 -174.4(6)
Pd1 N2 C10 C15 4.6(7)
N2 C10 C11 C12 -177.4(6)
C15 C10 C11 C12 2.7(10)
C10 C11 C12 C13 0.4(10)
C11 C12 C13 C14 0.0(10)
C12 C13 C14 C15 -3.5(10)
Pd1 O2 C15 C14 -175.6(5)
Pd1 O2 C15 C10 4.9(7)
C13 C14 C15 O2 -173.1(6)
C13 C14 C15 C10 6.5(10)
C11 C10 C15 O2 173.5(6)
N2 C10 C15 O2 -6.4(8)
C11 C10 C15 C14 -6.1(10)
N2 C10 C15 C14 174.0(6)
C1 P1 C16 C21 78.6(6)
C22 P1 C16 C21 -166.6(6)
Pd1 P1 C16 C21 -43.7(6)
C1 P1 C16 C17 -101.2(6)
C22 P1 C16 C17 13.6(7)
Pd1 P1 C16 C17 136.5(5)
C21 C16 C17 C18 0.5(10)
P1 C16 C17 C18 -179.7(5)
C16 C17 C18 C19 -1.0(11)
C17 C18 C19 C20 -0.2(11)
C18 C19 C20 C21 1.8(12)
C17 C16 C21 C20 1.1(11)
P1 C16 C21 C20 -178.7(6)
C19 C20 C21 C16 -2.3(12)
C1 P1 C22 C27 18.0(7)
C16 P1 C22 C27 -92.8(6)
Pd1 P1 C22 C27 141.0(5)
C1 P1 C22 C23 -161.5(5)
C16 P1 C22 C23 87.7(6)
Pd1 P1 C22 C23 -38.5(6)
C27 C22 C23 C24 2.3(11)
P1 C22 C23 C24 -178.2(6)
C22 C23 C24 C25 -4.0(11)
C23 C24 C25 C26 4.3(12)
C24 C25 C26 C27 -2.8(12)
C23 C22 C27 C26 -0.8(10)
P1 C22 C27 C26 179.7(5)
C25 C26 C27 C22 1.0(11)
N3 Pd2 P2 C43 110.8(3)
O3 Pd2 P2 C43 -66.5(3)
N3 Pd2 P2 C49 -129.8(3)
O3 Pd2 P2 C49 53.0(3)
N3 Pd2 P2 C28 -11.2(3)
O3 Pd2 P2 C28 171.5(3)
N4 Pd2 N3 C34 -178.0(7)
O3 Pd2 N3 C34 171.3(8)
P2 Pd2 N3 C34 3.1(7)
N4 Pd2 N3 C35 5.2(4)
O3 Pd2 N3 C35 -5.5(12)
P2 Pd2 N3 C35 -173.7(4)
N3 Pd2 N4 C36 -10.5(5)
O3 Pd2 N4 C36 167.1(5)
N3 Pd2 N4 C37 179.7(5)
O3 Pd2 N4 C37 -2.7(4)
N4 Pd2 O3 C42 0.5(4)
N3 Pd2 O3 C42 11.2(12)
P2 Pd2 O3 C42 179.4(4)
C43 P2 C28 C29 69.5(6)
C49 P2 C28 C29 -41.9(6)
Pd2 P2 C28 C29 -166.3(5)
C43 P2 C28 C33 -109.7(6)
C49 P2 C28 C33 138.9(6)
Pd2 P2 C28 C33 14.6(6)
C33 C28 C29 C30 1.6(10)
P2 C28 C29 C30 -177.7(6)
C28 C29 C30 C31 -0.4(11)
C29 C30 C31 C32 -1.0(12)
C30 C31 C32 C33 1.2(12)
C31 C32 C33 C28 0.0(11)
C31 C32 C33 C34 -175.9(7)
C29 C28 C33 C32 -1.3(10)
P2 C28 C33 C32 177.9(5)
C29 C28 C33 C34 174.0(7)
P2 C28 C33 C34 -6.8(10)
C35 N3 C34 C33 -177.2(7)
Pd2 N3 C34 C33 6.1(12)
C32 C33 C34 N3 169.9(7)
C28 C33 C34 N3 -5.6(12)
C34 N3 C35 C36 -177.5(6)
Pd2 N3 C35 C36 -0.1(7)
C37 N4 C36 O4 1.1(12)
Pd2 N4 C36 O4 -167.1(6)
C37 N4 C36 C35 -179.2(6)
Pd2 N4 C36 C35 12.6(7)
N3 C35 C36 O4 171.9(6)
N3 C35 C36 N4 -7.8(8)
C36 N4 C37 C38 14.1(11)
Pd2 N4 C37 C38 -177.3(6)
C36 N4 C37 C42 -164.3(6)
Pd2 N4 C37 C42 4.3(7)
C42 C37 C38 C39 -1.7(10)
N4 C37 C38 C39 180.0(7)
C37 C38 C39 C40 2.3(11)
C38 C39 C40 C41 -0.9(12)
C39 C40 C41 C42 -1.0(12)
Pd2 O3 C42 C37 1.9(8)
Pd2 O3 C42 C41 179.4(5)
C38 C37 C42 O3 177.3(6)
N4 C37 C42 O3 -4.2(9)
C38 C37 C42 C41 -0.2(10)
N4 C37 C42 C41 178.3(6)
C40 C41 C42 O3 -175.9(7)
C40 C41 C42 C37 1.6(11)
C49 P2 C43 C48 -95.6(6)
C28 P2 C43 C48 153.1(5)
Pd2 P2 C43 C48 29.3(6)
C49 P2 C43 C44 77.0(6)
C28 P2 C43 C44 -34.3(7)
Pd2 P2 C43 C44 -158.0(5)
C48 C43 C44 C45 2.5(10)
P2 C43 C44 C45 -170.2(6)
C43 C44 C45 C46 -1.5(11)
C44 C45 C46 C47 0.2(12)
C45 C46 C47 C48 0.0(11)
C44 C43 C48 C47 -2.2(10)
P2 C43 C48 C47 170.9(5)
C46 C47 C48 C43 1.1(11)
C43 P2 C49 C54 165.1(5)
C28 P2 C49 C54 -80.9(6)
Pd2 P2 C49 C54 41.6(6)
C43 P2 C49 C50 -16.8(7)
C28 P2 C49 C50 97.2(6)
Pd2 P2 C49 C50 -140.3(5)
C54 C49 C50 C51 0.8(10)
P2 C49 C50 C51 -177.2(5)
C49 C50 C51 C52 -0.3(11)
C50 C51 C52 C53 -0.4(11)
C51 C52 C53 C54 0.5(11)
C52 C53 C54 C49 0.1(11)
C50 C49 C54 C53 -0.8(10)
P2 C49 C54 C53 177.5(6)
